data_2210546
loop_
_publ_author_name
Zamarrud
'Viqar Uddin Ahmad'
'Shazia Anjum'
'Farayl Vali Mohammad'
'M. Qaiser'

_publ_section_title
;
 Desmethylbergenin hemihydrate
;
_journal_coeditor_code CI2166
_journal_issue 10
_journal_name_full 'Acta Crystallographica Section E'
_journal_page_first o4626
_journal_page_last o4628
_journal_paper_doi 10.1107/S1600536806037640
_journal_volume 62
_journal_year 2006
_chemical_formula_iupac 'C13 H14 O9, 0.5H2 O'
_chemical_formula_moiety 'C13 H14 O9, 0.5H2 O'
_chemical_formula_sum 'C13 H15 O9.5'
_chemical_formula_weight 323.25
_chemical_melting_point .45E-305
_chemical_name_common Desmethylbergenin
_chemical_name_systematic
;
3,4,8,9,10-pentahydroxy-2-hydroxymethyl-2,3,4,4a,6,10b-
hexahydropyrano[3,2-<i>c</i>]isochromen-6-one hemihydrate
;
_space_group_IT_number 5
_symmetry_cell_setting monoclinic
_symmetry_space_group_name_Hall 'C 2y'
_symmetry_space_group_name_H-M 'C 1 2 1'
_atom_sites_solution_hydrogens geom
_atom_sites_solution_primary direct
_atom_sites_solution_secondary difmap
_audit_creation_method SHELXL-97
_cell_angle_alpha 90.00
_cell_angle_beta 97.545(5)
_cell_angle_gamma 90.00
_cell_formula_units_Z 4
_cell_length_a 8.2820(19)
_cell_length_b 11.566(3)
_cell_length_c 13.959(3)
_cell_measurement_reflns_used 2524
_cell_measurement_temperature 293(2)
_cell_measurement_theta_max 26.0
_cell_measurement_theta_min 2.9
_cell_volume 1325.6(5)
_computing_cell_refinement 'SAINT (Siemens,  1996)'
_computing_data_collection 'SMART (Siemens, 1996)'
_computing_data_reduction SAINT
_computing_molecular_graphics SHELXTL
_computing_publication_material 'SHELXTL and PLATON (Spek, 2003)'
_computing_structure_refinement SHELXTL
_computing_structure_solution 'SHELXTL (Sheldrick, 1998)'
_diffrn_ambient_temperature 293(2)
_diffrn_detector_area_resol_mean 8.33
_diffrn_measured_fraction_theta_full 0.998
_diffrn_measured_fraction_theta_max 0.998
_diffrn_measurement_device_type
;
Siemens SMART CCD area-detector
;
_diffrn_measurement_method \w
_diffrn_radiation_monochromator graphite
_diffrn_radiation_source 'fine-focus sealed tube'
_diffrn_radiation_type MoK\a
_diffrn_radiation_wavelength 0.71073
_diffrn_reflns_av_R_equivalents 0.0191
_diffrn_reflns_av_sigmaI/netI 0.0181
_diffrn_reflns_limit_h_max 9
_diffrn_reflns_limit_h_min -10
_diffrn_reflns_limit_k_max 14
_diffrn_reflns_limit_k_min -13
_diffrn_reflns_limit_l_max 17
_diffrn_reflns_limit_l_min -16
_diffrn_reflns_number 4048
_diffrn_reflns_theta_full 26.00
_diffrn_reflns_theta_max 26.00
_diffrn_reflns_theta_min 2.94
_diffrn_standards_number 0
_exptl_absorpt_coefficient_mu 0.141
_exptl_absorpt_correction_T_max 0.9888
_exptl_absorpt_correction_T_min 0.9549
_exptl_absorpt_correction_type multi-scan
_exptl_absorpt_process_details '(SADABS; Sheldrick, 1996)'
_exptl_crystal_colour Colourless
_exptl_crystal_density_diffrn 1.620
_exptl_crystal_density_method 'not measured'
_exptl_crystal_description Plate
_exptl_crystal_F_000 676
_exptl_crystal_size_max 0.33
_exptl_crystal_size_mid 0.13
_exptl_crystal_size_min 0.08
_refine_diff_density_max 0.216
_refine_diff_density_min -0.200
_refine_ls_extinction_coef 0.0035(8)
_refine_ls_extinction_expression Fc^*^=kFc[1+0.001xFc^2^\l^3^/sin(2\q)]^-1/4^
_refine_ls_extinction_method SHELXTL
_refine_ls_goodness_of_fit_ref 1.222
_refine_ls_hydrogen_treatment mixed
_refine_ls_matrix_type full
_refine_ls_number_parameters 214
_refine_ls_number_reflns 1373
_refine_ls_number_restraints 1
_refine_ls_restrained_S_all 1.221
_refine_ls_R_factor_all 0.0322
_refine_ls_R_factor_gt 0.0306
_refine_ls_shift/su_max 0.001
_refine_ls_shift/su_mean 0.000
_refine_ls_structure_factor_coef Fsqd
_refine_ls_weighting_details 'calc w=1/[\s^2^(Fo^2^)+(0.0471P)^2^+0.1092P] where P=(Fo^2^+2Fc^2^)/3'
_refine_ls_weighting_scheme calc
_refine_ls_wR_factor_gt 0.0771
_refine_ls_wR_factor_ref 0.0788
_reflns_number_gt 1320
_reflns_number_total 1373
_reflns_threshold_expression I>2\s(I)
_cod_data_source_file ci2166.cif
_cod_data_source_block I
_cod_depositor_comments
;
The following automatic conversions were performed:
'_symmetry_cell_setting' value 'Monoclinic' changed to 'monoclinic'
according to '/home/saulius/struct/CIF-dictionaries/cif_core.dic'
dictionary named 'cif_core.dic' version 2.4.1 from
2010-06-29.

'_geom_hbond_publ_flag' value 'YES' changed to 'yes'
according to '/home/saulius/struct/CIF-dictionaries/cif_core.dic'
dictionary named 'cif_core.dic' version 2.4.1 from 2010-06-29 (11 times).

Automatic conversion script
Id: cif_fix_enum 1527 2010-12-29 10:47:43Z saulius 

The following automatic conversions were performed:

'_symmetry_cell_setting' value 'Monoclinic' changed to 'monoclinic'
according to /home/saulius/struct/CIF-dictionaries/cif_core.dic
dictionary named 'cif_core.dic' version 2.4.1 from
2010-06-29.

'_geom_hbond_publ_flag' value 'YES' changed to 'yes'
according to /home/saulius/struct/CIF-dictionaries/cif_core.dic
dictionary named 'cif_core.dic' version 2.4.1 from 2010-06-29 (11
times).

Automatic conversion script
Id: cif_fix_values 1715 2011-07-08 13:25:40Z adriana 
;
_cod_original_cell_volume 1325.5(5)
_cod_original_sg_symbol_H-M 'C 2'
_cod_original_formula_sum 'C13 H15 O9.50'
_cod_database_code 2210546
_cod_database_fobs_code 2210546

loop_
_symmetry_equiv_pos_as_xyz
'x, y, z'
'-x, y, -z'
'x+1/2, y+1/2, z'
'-x+1/2, y+1/2, -z'

loop_
_atom_site_type_symbol
_atom_site_label
_atom_site_fract_x
_atom_site_fract_y
_atom_site_fract_z
_atom_site_U_iso_or_equiv
_atom_site_adp_type
_atom_site_calc_flag
_atom_site_refinement_flags
_atom_site_occupancy
O O1W 0.5000 0.5763(2) 1.0000 0.0457(7) Uani d S 1
O O1 0.0432(3) 0.16173(15) 0.81426(13) 0.0430(5) Uani d . 1
H H1O1 0.0249 0.1132 0.7714 0.065 Uiso calc R 1
O O2 0.0053(2) 0.22775(15) 0.60908(12) 0.0358(4) Uani d . 1
H H1O2 -0.0768 0.1922 0.5868 0.054 Uiso calc R 1
O O3 -0.1408(2) 0.45691(15) 0.58396(12) 0.0328(4) Uani d . 1
O O4 -0.2525(2) 0.59076(16) 0.48698(12) 0.0366(4) Uani d . 1
O O5 -0.0293(2) 0.97421(15) 0.64391(14) 0.0407(5) Uani d . 1
H H1O5 -0.1059 0.9896 0.6024 0.061 Uiso calc R 1
O O6 0.1158(2) 0.91358(15) 0.81157(12) 0.0320(4) Uani d . 1
H H1O6 0.1475 0.8876 0.8654 0.048 Uiso calc R 1
O O7 0.1303(2) 0.69153(15) 0.87384(11) 0.0360(4) Uani d . 1
H H1O7 0.1459 0.6219 0.8813 0.054 Uiso calc R 1
O O8 0.11824(18) 0.47153(14) 0.81693(11) 0.0260(4) Uani d . 1
O O9 0.2508(3) 0.41711(17) 1.00663(13) 0.0375(4) Uani d . 1
H H1O9 0.319(4) 0.468(4) 0.998(2) 0.050(9) Uiso d . 1
C C1 0.0986(3) 0.35731(19) 0.85477(15) 0.0252(5) Uani d . 1
H H1A -0.0008 0.3543 0.8858 0.030 Uiso calc R 1
C C2 0.0885(3) 0.2679(2) 0.77367(17) 0.0254(5) Uani d . 1
H H2A 0.1971 0.2587 0.7539 0.030 Uiso calc R 1
C C3 -0.0312(3) 0.3001(2) 0.68472(16) 0.0260(5) Uani d . 1
H H3A -0.1431 0.2860 0.6975 0.031 Uiso calc R 1
C C4 -0.0107(3) 0.42650(19) 0.66018(17) 0.0245(5) Uani d . 1
H H4A 0.0948 0.4375 0.6367 0.029 Uiso calc R 1
C C5 -0.1654(3) 0.5691(2) 0.56141(16) 0.0266(5) Uani d . 1
C C6 -0.0877(3) 0.65901(19) 0.62795(16) 0.0245(5) Uani d . 1
C C7 -0.0980(3) 0.7744(2) 0.59948(16) 0.0269(5) Uani d . 1
H H7A -0.1509 0.7947 0.5389 0.032 Uiso calc R 1
C C8 -0.0284(3) 0.8589(2) 0.66256(16) 0.0267(5) Uani d . 1
C C9 0.0505(3) 0.82764(19) 0.75381(16) 0.0241(5) Uani d . 1
C C10 0.0572(3) 0.7120(2) 0.78210(15) 0.0239(4) Uani d . 1
C C11 -0.0107(3) 0.6270(2) 0.71985(16) 0.0226(5) Uani d . 1
C C12 -0.0188(3) 0.50186(19) 0.74763(15) 0.0238(5) Uani d . 1
H H12A -0.1202 0.4868 0.7746 0.029 Uiso calc R 1
C C13 0.2457(3) 0.3363(2) 0.92938(16) 0.0327(5) Uani d . 1
H H13A 0.2412 0.2584 0.9547 0.039 Uiso calc R 1
H H13B 0.3441 0.3431 0.8991 0.039 Uiso calc R 1
H H1W1 0.499(5) 0.615(4) 1.049(3) 0.087(14) Uiso d . 1

loop_
_atom_site_aniso_label
_atom_site_aniso_U_11
_atom_site_aniso_U_22
_atom_site_aniso_U_33
_atom_site_aniso_U_12
_atom_site_aniso_U_13
_atom_site_aniso_U_23
O1W 0.0717(19) 0.0273(14) 0.0380(16) 0.000 0.0075(13) 0.000
O1 0.0778(14) 0.0179(9) 0.0313(9) -0.0061(9) -0.0005(8) 0.0021(7)
O2 0.0472(10) 0.0255(9) 0.0315(9) 0.0023(7) -0.0064(7) -0.0104(7)
O3 0.0431(9) 0.0220(8) 0.0281(8) 0.0011(7) -0.0152(7) -0.0029(7)
O4 0.0470(9) 0.0295(9) 0.0275(9) 0.0042(8) -0.0164(7) -0.0029(7)
O5 0.0571(11) 0.0209(9) 0.0381(10) -0.0025(8) -0.0167(8) 0.0082(8)
O6 0.0473(10) 0.0194(8) 0.0255(9) -0.0048(7) -0.0095(7) -0.0005(7)
O7 0.0583(11) 0.0204(9) 0.0239(8) 0.0016(8) -0.0154(7) 0.0004(7)
O8 0.0349(8) 0.0177(8) 0.0223(8) -0.0014(7) -0.0075(6) 0.0018(6)
O9 0.0539(11) 0.0307(9) 0.0248(8) -0.0042(9) -0.0066(8) -0.0013(8)
C1 0.0353(12) 0.0172(11) 0.0227(10) 0.0010(9) 0.0016(8) 0.0011(9)
C2 0.0338(11) 0.0167(10) 0.0245(11) 0.0011(9) 0.0002(9) -0.0001(8)
C3 0.0302(12) 0.0190(11) 0.0274(11) -0.0009(9) -0.0015(9) -0.0016(9)
C4 0.0273(11) 0.0215(11) 0.0216(11) 0.0005(8) -0.0077(8) -0.0008(8)
C5 0.0311(11) 0.0237(12) 0.0235(11) 0.0008(10) -0.0024(9) -0.0018(9)
C6 0.0276(11) 0.0222(12) 0.0221(11) 0.0015(9) -0.0027(8) -0.0023(9)
C7 0.0336(12) 0.0254(12) 0.0197(10) 0.0013(10) -0.0036(9) 0.0022(9)
C8 0.0296(11) 0.0210(11) 0.0279(11) 0.0011(9) -0.0016(8) 0.0037(9)
C9 0.0272(11) 0.0205(11) 0.0236(10) -0.0015(9) -0.0009(8) -0.0020(8)
C10 0.0291(10) 0.0212(11) 0.0197(10) 0.0023(9) -0.0030(8) -0.0005(8)
C11 0.0248(11) 0.0200(11) 0.0218(10) 0.0020(8) -0.0015(8) 0.0005(8)
C12 0.0262(10) 0.0210(11) 0.0225(10) -0.0004(9) -0.0033(8) -0.0005(8)
C13 0.0429(13) 0.0266(13) 0.0256(11) 0.0019(11) -0.0071(10) -0.0012(10)

loop_
_atom_type_symbol
_atom_type_description
_atom_type_scat_dispersion_real
_atom_type_scat_dispersion_imag
_atom_type_scat_source
C C 0.0033 0.0000 'International Tables Vol C Tables 4.2.6.8 and 6.1.1.4'
H H 0.0000 0.0000 'International Tables Vol C Tables 4.2.6.8 and 6.1.1.4'
O O 0.0106 0.0000 'International Tables Vol C Tables 4.2.6.8 and 6.1.1.4'

loop_
_geom_angle_atom_site_label_1
_geom_angle_atom_site_label_2
_geom_angle_atom_site_label_3
_geom_angle
C2 O1 H1O1 109.5
C3 O2 H1O2 109.5
C5 O3 C4 118.65(18)
C8 O5 H1O5 109.5
C9 O6 H1O6 109.5
C10 O7 H1O7 109.5
C12 O8 C1 110.73(16)
C13 O9 H1O9 108(2)
O8 C1 C13 106.26(18)
O8 C1 C2 110.32(18)
C13 C1 C2 111.16(18)
O8 C1 H1A 109.7
C13 C1 H1A 109.7
C2 C1 H1A 109.7
O1 C2 C1 106.30(18)
O1 C2 C3 110.91(19)
C1 C2 C3 113.73(18)
O1 C2 H2A 108.6
C1 C2 H2A 108.6
C3 C2 H2A 108.6
O2 C3 C4 111.19(19)
O2 C3 C2 106.42(18)
C4 C3 C2 109.78(18)
O2 C3 H3A 109.8
C4 C3 H3A 109.8
C2 C3 H3A 109.8
O3 C4 C12 110.16(18)
O3 C4 C3 107.69(18)
C12 C4 C3 110.85(19)
O3 C4 H4A 109.4
C12 C4 H4A 109.4
C3 C4 H4A 109.4
O4 C5 O3 117.1(2)
O4 C5 C6 123.6(2)
O3 C5 C6 119.3(2)
C7 C6 C11 121.1(2)
C7 C6 C5 119.2(2)
C11 C6 C5 119.7(2)
C8 C7 C6 119.26(19)
C8 C7 H7A 120.4
C6 C7 H7A 120.4
O5 C8 C7 125.3(2)
O5 C8 C9 114.7(2)
C7 C8 C9 120.0(2)
O6 C9 C10 122.73(19)
O6 C9 C8 117.2(2)
C10 C9 C8 120.1(2)
O7 C10 C11 124.1(2)
O7 C10 C9 115.40(19)
C11 C10 C9 120.47(19)
C10 C11 C6 119.0(2)
C10 C11 C12 123.47(19)
C6 C11 C12 117.33(19)
O8 C12 C11 110.57(17)
O8 C12 C4 106.80(17)
C11 C12 C4 109.84(18)
O8 C12 H12A 109.9
C11 C12 H12A 109.9
C4 C12 H12A 109.9
O9 C13 C1 110.9(2)
O9 C13 H13A 109.5
C1 C13 H13A 109.5
O9 C13 H13B 109.5
C1 C13 H13B 109.5
H13A C13 H13B 108.1

loop_
_geom_bond_atom_site_label_1
_geom_bond_atom_site_label_2
_geom_bond_distance
O1W H1W1 0.81(4)
O1 C2 1.423(3)
O1 H1O1 0.82
O2 C3 1.411(3)
O2 H1O2 0.82
O3 C5 1.345(3)
O3 C4 1.455(2)
O4 C5 1.210(3)
O5 C8 1.359(3)
O5 H1O5 0.82
O6 C9 1.347(3)
O6 H1O6 0.82
O7 C10 1.364(2)
O7 H1O7 0.82
O8 C12 1.435(2)
O8 C1 1.440(3)
O9 C13 1.424(3)
O9 H1O9 0.84(4)
C1 C13 1.515(3)
C1 C2 1.528(3)
C1 H1A 0.98
C2 C3 1.530(3)
C2 H2A 0.98
C3 C4 1.516(3)
C3 H3A 0.98
C4 C12 1.509(3)
C4 H4A 0.98
C5 C6 1.483(3)
C6 C7 1.392(3)
C6 C11 1.405(3)
C7 C8 1.389(3)
C7 H7A 0.93
C8 C9 1.401(3)
C9 C10 1.394(3)
C10 C11 1.382(3)
C11 C12 1.502(3)
C12 H12A 0.98
C13 H13A 0.97
C13 H13B 0.97

loop_
_geom_hbond_atom_site_label_D
_geom_hbond_atom_site_label_H
_geom_hbond_atom_site_label_A
_geom_hbond_site_symmetry_A
_geom_hbond_distance_DH
_geom_hbond_distance_HA
_geom_hbond_distance_DA
_geom_hbond_angle_DHA
_geom_hbond_publ_flag
O1 H1O1 O5 1_545 0.82 2.40 3.216(3) 179 yes
O1 H1O1 O6 1_545 0.82 2.47 2.934(3) 117 yes
O1W H1W1 O1 4_557 0.82(4) 2.06(4) 2.841(2) 160(4) yes
O2 H1O2 O4 4_446 0.82 2.01 2.820(3) 168 yes
O5 H1O5 O4 4_456 0.82 1.98 2.748(3) 156 yes
O6 H1O6 O7 1_555 0.82 2.28 2.709(3) 113 yes
O6 H1O6 O9 4_557 0.82 1.90 2.632(3) 148 yes
O7 H1O7 O8 1_555 0.82 1.96 2.664(2) 144 yes
O9 H1O9 O1W 1_555 0.84(4) 1.95(4) 2.776(3) 169(3) yes
C12 H12A O6 3_445 0.98 2.46 3.421(3) 166 yes
C2 H2A Cg3 3_545 0.98 2.62 3.597(3) 176 yes

loop_
_geom_torsion_atom_site_label_1
_geom_torsion_atom_site_label_2
_geom_torsion_atom_site_label_3
_geom_torsion_atom_site_label_4
_geom_torsion
C12 O8 C1 C13 -177.88(17)
C12 O8 C1 C2 61.5(2)
O8 C1 C2 O1 -170.84(17)
C13 C1 C2 O1 71.5(2)
O8 C1 C2 C3 -48.5(3)
C13 C1 C2 C3 -166.1(2)
O1 C2 C3 O2 -75.7(2)
C1 C2 C3 O2 164.54(18)
O1 C2 C3 C4 163.86(18)
C1 C2 C3 C4 44.1(3)
C5 O3 C4 C12 47.7(3)
C5 O3 C4 C3 168.66(19)
O2 C3 C4 O3 70.1(2)
C2 C3 C4 O3 -172.42(18)
O2 C3 C4 C12 -169.35(18)
C2 C3 C4 C12 -51.9(2)
C4 O3 C5 O4 166.6(2)
C4 O3 C5 C6 -14.0(3)
O4 C5 C6 C7 -7.9(4)
O3 C5 C6 C7 172.8(2)
O4 C5 C6 C11 169.6(2)
O3 C5 C6 C11 -9.7(3)
C11 C6 C7 C8 1.1(3)
C5 C6 C7 C8 178.6(2)
C6 C7 C8 O5 179.9(2)
C6 C7 C8 C9 -0.2(3)
O5 C8 C9 O6 -0.2(3)
C7 C8 C9 O6 179.9(2)
O5 C8 C9 C10 178.9(2)
C7 C8 C9 C10 -1.0(3)
O6 C9 C10 O7 1.9(3)
C8 C9 C10 O7 -177.2(2)
O6 C9 C10 C11 -179.5(2)
C8 C9 C10 C11 1.4(3)
O7 C10 C11 C6 177.9(2)
C9 C10 C11 C6 -0.6(3)
O7 C10 C11 C12 3.0(4)
C9 C10 C11 C12 -175.5(2)
C7 C6 C11 C10 -0.7(3)
C5 C6 C11 C10 -178.2(2)
C7 C6 C11 C12 174.5(2)
C5 C6 C11 C12 -2.9(3)
C1 O8 C12 C11 171.21(17)
C1 O8 C12 C4 -69.3(2)
C10 C11 C12 O8 -31.7(3)
C6 C11 C12 O8 153.26(18)
C10 C11 C12 C4 -149.4(2)
C6 C11 C12 C4 35.6(3)
O3 C4 C12 O8 -176.66(17)
C3 C4 C12 O8 64.3(2)
O3 C4 C12 C11 -56.7(2)
C3 C4 C12 C11 -175.80(18)
O8 C1 C13 O9 62.2(2)
C2 C1 C13 O9 -177.7(2)

loop_
_cod_related_entry_id
_cod_related_entry_database
_cod_related_entry_code
1 ChemSpider 21178684
